data_7102445
loop_
_publ_author_name
'McMahon, Jennifer A'
'Zaworotko, Michael J'
'Remenar, Julius F'

_publ_section_title
;
 Polymorphism in butylated hydroxy anisole (BHA).
;
_journal_issue 3
_journal_name_full 'Chemical communications (Cambridge, England)'
_journal_page_first 278
_journal_page_last 279
_journal_paper_doi 10.1039/b311606a
_journal_year 2004
_chemical_formula_sum 'C11 H16 O2'
_chemical_formula_weight 180.24
_chemical_melting_point 334.15
_chemical_name_common BHA
_chemical_name_systematic 3-tert-Butyl-4-hydroxyanisole
_space_group_IT_number 2
_symmetry_space_group_name_Hall '-P 1'
_symmetry_space_group_name_H-M 'P -1'
_atom_sites_solution_hydrogens geom
_atom_sites_solution_primary direct
_atom_sites_solution_secondary difmap
_audit_creation_method SHELXL-97
_cell_angle_alpha 74.636(3)
_cell_angle_beta 80.608(4)
_cell_angle_gamma 86.767(3)
_cell_formula_units_Z 6
_cell_length_a 6.3179(11)
_cell_length_b 14.364(3)
_cell_length_c 17.960(3)
_cell_measurement_temperature 100(2)
_cell_volume 1550.5(5)
_computing_structure_refinement 'SHELXL-97 (Sheldrick, 1997)'
_computing_structure_solution 'SHELXS-97 (Sheldrick, 1990)'
_diffrn_ambient_temperature 100(2)
_diffrn_measured_fraction_theta_full 0.886
_diffrn_measured_fraction_theta_max 0.886
_diffrn_radiation_monochromator graphite
_diffrn_radiation_source 'fine-focus sealed tube'
_diffrn_radiation_type MoK\a
_diffrn_radiation_wavelength 0.71073
_diffrn_reflns_av_R_equivalents 0.0320
_diffrn_reflns_av_sigmaI/netI 0.0750
_diffrn_reflns_limit_h_max 8
_diffrn_reflns_limit_h_min -8
_diffrn_reflns_limit_k_max 19
_diffrn_reflns_limit_k_min -19
_diffrn_reflns_limit_l_max 20
_diffrn_reflns_limit_l_min -23
_diffrn_reflns_number 9729
_diffrn_reflns_theta_full 28.24
_diffrn_reflns_theta_max 28.24
_diffrn_reflns_theta_min 1.19
_exptl_absorpt_coefficient_mu 0.078
_exptl_crystal_density_diffrn 1.158
_exptl_crystal_density_method 'not measured'
_exptl_crystal_description rod
_exptl_crystal_F_000 588
_exptl_crystal_size_max 0.8
_exptl_crystal_size_mid 0.1
_exptl_crystal_size_min 0.05
_refine_diff_density_max 0.362
_refine_diff_density_min -0.254
_refine_diff_density_rms 0.054
_refine_ls_extinction_method none
_refine_ls_goodness_of_fit_ref 0.975
_refine_ls_hydrogen_treatment mixed
_refine_ls_matrix_type full
_refine_ls_number_parameters 352
_refine_ls_number_reflns 6805
_refine_ls_number_restraints 0
_refine_ls_restrained_S_all 0.975
_refine_ls_R_factor_all 0.0871
_refine_ls_R_factor_gt 0.0547
_refine_ls_shift/su_max 0.000
_refine_ls_shift/su_mean 0.000
_refine_ls_structure_factor_coef Fsqd
_refine_ls_weighting_details 'calc w=1/[\s^2^(Fo^2^)+(0.0896P)^2^+0.0000P] where P=(Fo^2^+2Fc^2^)/3'
_refine_ls_weighting_scheme calc
_refine_ls_wR_factor_gt 0.1403
_refine_ls_wR_factor_ref 0.1618
_reflns_number_gt 4642
_reflns_number_total 6805
_reflns_threshold_expression >2sigma(I)
_cod_data_source_file b311606a.txt
_cod_data_source_block tp0510s
_cod_depositor_comments
;
The following automatic conversions were performed:

'_chemical_melting_point' value '61 C' was changed to '334.15' - it
was converted from degrees Celsius(C) to Kelvins(K).

Automatic conversion script
Id: cif_fix_values 1646 2011-03-28 12:23:43Z adriana 
;
_cod_database_code 7102445

loop_
_symmetry_equiv_pos_as_xyz
'x, y, z'
'-x, -y, -z'

loop_
_atom_site_label
_atom_site_type_symbol
_atom_site_fract_x
_atom_site_fract_y
_atom_site_fract_z
_atom_site_U_iso_or_equiv
_atom_site_adp_type
_atom_site_occupancy
_atom_site_symmetry_multiplicity
_atom_site_calc_flag
_atom_site_refinement_flags
O1 O -0.1844(2) 0.93323(10) 0.62633(8) 0.0294(4) Uani 1 1 d .
O2 O 0.4016(2) 0.69011(10) 0.50540(8) 0.0260(3) Uani 1 1 d .
H1 H 0.4716 0.6564 0.5368 0.031 Uiso 1 1 d R
C1 C -0.0457(3) 0.87071(14) 0.59445(12) 0.0236(4) Uani 1 1 d .
C2 C 0.1177(3) 0.82936(15) 0.63609(12) 0.0254(5) Uani 1 1 d .
H2 H 0.1285 0.8426 0.6844 0.030 Uiso 1 1 calc R
C3 C 0.2645(3) 0.76858(14) 0.60603(11) 0.0236(4) Uani 1 1 d .
H3 H 0.3775 0.7403 0.6340 0.028 Uiso 1 1 calc R
C4 C 0.2497(3) 0.74804(13) 0.53568(11) 0.0207(4) Uani 1 1 d .
C5 C 0.0823(3) 0.78703(13) 0.49360(11) 0.0208(4) Uani 1 1 d .
C6 C -0.0626(3) 0.84914(14) 0.52492(11) 0.0224(4) Uani 1 1 d .
H6 H -0.1766 0.8775 0.4976 0.027 Uiso 1 1 calc R
C7 C -0.3559(4) 0.97644(16) 0.58491(13) 0.0315(5) Uani 1 1 d .
H71 H -0.4387 1.0143 0.6153 0.038 Uiso 1 1 d R
H72 H -0.4452 0.9262 0.5803 0.038 Uiso 1 1 d R
H73 H -0.3063 1.0173 0.5300 0.038 Uiso 1 1 d R
C8 C 0.0555(3) 0.76181(14) 0.41739(11) 0.0224(4) Uani 1 1 d .
C9 C 0.2499(4) 0.79639(16) 0.35397(12) 0.0279(5) Uani 1 1 d .
H74 H 0.2584 0.8758 0.3341 0.033 Uiso 1 1 d R
H75 H 0.2364 0.7722 0.3081 0.033 Uiso 1 1 d R
H76 H 0.3725 0.7734 0.3678 0.033 Uiso 1 1 d R
C10 C 0.0290(4) 0.65266(14) 0.43354(12) 0.0287(5) Uani 1 1 d .
H77 H 0.0232 0.6283 0.3910 0.034 Uiso 1 1 d R
H78 H 0.1551 0.6141 0.4486 0.034 Uiso 1 1 d R
H79 H -0.1006 0.6319 0.4702 0.034 Uiso 1 1 d R
C11 C -0.1442(4) 0.81060(16) 0.38534(12) 0.0307(5) Uani 1 1 d .
H80 H -0.2739 0.7865 0.4267 0.037 Uiso 1 1 d R
H81 H -0.1348 0.8800 0.3737 0.037 Uiso 1 1 d R
H82 H -0.1666 0.7926 0.3383 0.037 Uiso 1 1 d R
O101 O 0.4628(2) 0.46388(10) 0.38875(8) 0.0274(3) Uani 1 1 d .
O102 O -0.0128(2) 0.55815(9) 0.14607(8) 0.0240(3) Uani 1 1 d .
H101 H -0.0698 0.5056 0.1409 0.029 Uiso 1 1 d R
C101 C 0.3540(3) 0.48824(13) 0.32504(11) 0.0212(4) Uani 1 1 d .
C102 C 0.1897(3) 0.42780(13) 0.32599(12) 0.0226(4) Uani 1 1 d .
H102 H 0.1594 0.3713 0.3676 0.027 Uiso 1 1 calc R
C103 C 0.0705(3) 0.45129(13) 0.26517(11) 0.0220(4) Uani 1 1 d .
H103 H -0.0432 0.4106 0.2654 0.026 Uiso 1 1 calc R
C104 C 0.1150(3) 0.53371(13) 0.20367(11) 0.0191(4) Uani 1 1 d .
C105 C 0.2861(3) 0.59345(13) 0.20047(11) 0.0186(4) Uani 1 1 d .
C106 C 0.4017(3) 0.56875(13) 0.26292(12) 0.0212(4) Uani 1 1 d .
H106 H 0.5170 0.6085 0.2629 0.025 Uiso 1 1 calc R
C107 C 0.6180(4) 0.53059(15) 0.39237(13) 0.0279(5) Uani 1 1 d .
H107 H 0.6733 0.5047 0.4385 0.033 Uiso 1 1 d R
H108 H 0.7350 0.5403 0.3505 0.033 Uiso 1 1 d R
H109 H 0.5635 0.5944 0.3939 0.033 Uiso 1 1 d R
C108 C 0.3490(3) 0.68085(13) 0.13066(12) 0.0221(4) Uani 1 1 d .
C109 C 0.4076(4) 0.64642(16) 0.05601(12) 0.0313(5) Uani 1 1 d .
H110 H 0.2962 0.6187 0.0439 0.038 Uiso 1 1 d R
H111 H 0.5252 0.6025 0.0646 0.038 Uiso 1 1 d R
H112 H 0.4537 0.7008 0.0117 0.038 Uiso 1 1 d R
C110 C 0.1627(4) 0.75522(14) 0.12250(13) 0.0298(5) Uani 1 1 d .
H113 H 0.1210 0.7785 0.1734 0.036 Uiso 1 1 d R
H114 H 0.2128 0.8065 0.0793 0.036 Uiso 1 1 d R
H115 H 0.0435 0.7255 0.1123 0.036 Uiso 1 1 d R
C111 C 0.5457(4) 0.73227(15) 0.14030(13) 0.0294(5) Uani 1 1 d .
H116 H 0.5144 0.7618 0.1894 0.035 Uiso 1 1 d R
H117 H 0.6698 0.6883 0.1467 0.035 Uiso 1 1 d R
H118 H 0.5753 0.7819 0.0961 0.035 Uiso 1 1 d R
O201 O 0.8953(2) 0.39725(9) 0.10647(8) 0.0270(3) Uani 1 1 d .
O202 O 0.3690(2) 0.07938(10) 0.22236(8) 0.0278(3) Uani 1 1 d .
H201 H 0.2721 0.0835 0.2654 0.033 Uiso 1 1 d R
C201 C 0.7724(3) 0.31482(13) 0.13676(11) 0.0207(4) Uani 1 1 d .
C202 C 0.5775(3) 0.32438(14) 0.18305(12) 0.0235(4) Uani 1 1 d .
H202 H 0.5353 0.3842 0.1946 0.028 Uiso 1 1 calc R
C203 C 0.4462(3) 0.24476(14) 0.21191(12) 0.0241(4) Uani 1 1 d .
H203 H 0.3127 0.2503 0.2437 0.029 Uiso 1 1 calc R
C204 C 0.5056(3) 0.15678(14) 0.19543(11) 0.0217(4) Uani 1 1 d .
C205 C 0.7040(3) 0.14545(13) 0.15008(11) 0.0192(4) Uani 1 1 d .
C206 C 0.8343(3) 0.22663(14) 0.12155(11) 0.0208(4) Uani 1 1 d .
H206 H 0.9695 0.2212 0.0908 0.025 Uiso 1 1 calc R
C207 C 1.0961(3) 0.38862(15) 0.05794(13) 0.0284(5) Uani 1 1 d .
H207 H 1.0707 0.3627 0.0176 0.034 Uiso 1 1 d R
H208 H 1.1751 0.4479 0.0502 0.034 Uiso 1 1 d R
H209 H 1.1861 0.3451 0.0886 0.034 Uiso 1 1 d R
C208 C 0.7781(3) 0.04898(14) 0.13182(11) 0.0223(4) Uani 1 1 d .
C209 C 1.0021(3) 0.05626(15) 0.08322(12) 0.0258(5) Uani 1 1 d .
H210 H 1.0163 0.1035 0.0324 0.031 Uiso 1 1 d R
H211 H 1.1100 0.0703 0.1094 0.031 Uiso 1 1 d R
H212 H 1.0410 -0.0072 0.0753 0.031 Uiso 1 1 d R
C210 C 0.7920(4) -0.02862(15) 0.20867(13) 0.0326(5) Uani 1 1 d .
H213 H 0.6599 -0.0315 0.2421 0.039 Uiso 1 1 d R
H214 H 0.9005 -0.0135 0.2398 0.039 Uiso 1 1 d R
H215 H 0.8402 -0.0877 0.1989 0.039 Uiso 1 1 d R
C211 C 0.6202(4) 0.01812(15) 0.08649(12) 0.0277(5) Uani 1 1 d .
H216 H 0.6144 0.0689 0.0435 0.033 Uiso 1 1 d R
H217 H 0.4853 0.0011 0.1200 0.033 Uiso 1 1 d R
H218 H 0.6795 -0.0414 0.0724 0.033 Uiso 1 1 d R

loop_
_atom_site_aniso_label
_atom_site_aniso_U_11
_atom_site_aniso_U_22
_atom_site_aniso_U_33
_atom_site_aniso_U_23
_atom_site_aniso_U_13
_atom_site_aniso_U_12
O1 0.0239(8) 0.0369(8) 0.0282(8) -0.0124(7) -0.0007(7) 0.0021(7)
O2 0.0239(8) 0.0293(7) 0.0254(7) -0.0060(6) -0.0096(6) 0.0065(6)
C1 0.0201(11) 0.0256(10) 0.0234(10) -0.0063(8) 0.0033(8) -0.0043(8)
C2 0.0246(12) 0.0336(11) 0.0189(10) -0.0074(9) -0.0030(9) -0.0062(9)
C3 0.0212(11) 0.0269(10) 0.0225(10) -0.0031(8) -0.0082(9) -0.0020(8)
C4 0.0182(11) 0.0214(9) 0.0214(10) -0.0032(8) -0.0035(8) -0.0026(8)
C5 0.0185(11) 0.0245(10) 0.0182(9) -0.0023(8) -0.0034(8) -0.0037(8)
C6 0.0164(11) 0.0271(10) 0.0216(10) -0.0024(8) -0.0027(8) -0.0030(8)
C7 0.0226(12) 0.0332(11) 0.0399(13) -0.0130(10) -0.0033(10) 0.0022(9)
C8 0.0192(11) 0.0285(10) 0.0194(10) -0.0046(8) -0.0044(8) -0.0020(8)
C9 0.0226(12) 0.0401(12) 0.0220(10) -0.0086(9) -0.0044(9) -0.0033(9)
C10 0.0275(13) 0.0318(11) 0.0294(11) -0.0111(9) -0.0055(10) -0.0032(9)
C11 0.0271(13) 0.0434(12) 0.0229(11) -0.0064(10) -0.0116(9) 0.0004(10)
O101 0.0271(9) 0.0281(7) 0.0284(8) -0.0037(6) -0.0136(7) -0.0021(6)
O102 0.0224(8) 0.0238(7) 0.0279(8) -0.0056(6) -0.0106(6) -0.0031(6)
C101 0.0182(11) 0.0235(9) 0.0227(10) -0.0064(8) -0.0057(8) 0.0026(8)
C102 0.0231(11) 0.0202(9) 0.0233(10) -0.0050(8) -0.0012(9) -0.0010(8)
C103 0.0177(11) 0.0226(9) 0.0264(11) -0.0072(8) -0.0027(8) -0.0028(8)
C104 0.0156(10) 0.0218(9) 0.0211(10) -0.0083(8) -0.0027(8) 0.0017(8)
C105 0.0146(10) 0.0187(9) 0.0231(10) -0.0071(8) -0.0024(8) 0.0025(7)
C106 0.0160(10) 0.0202(9) 0.0293(11) -0.0092(8) -0.0041(8) -0.0006(8)
C107 0.0259(12) 0.0308(11) 0.0308(11) -0.0104(9) -0.0116(10) 0.0003(9)
C108 0.0161(11) 0.0228(9) 0.0266(11) -0.0042(8) -0.0046(8) -0.0003(8)
C109 0.0282(13) 0.0361(12) 0.0267(11) -0.0048(9) -0.0005(10) -0.0041(10)
C110 0.0226(12) 0.0251(10) 0.0372(13) 0.0017(9) -0.0073(10) -0.0012(9)
C111 0.0223(12) 0.0275(10) 0.0351(12) -0.0003(9) -0.0057(10) -0.0064(9)
O201 0.0226(8) 0.0258(7) 0.0334(8) -0.0120(6) 0.0022(6) -0.0058(6)
O202 0.0257(8) 0.0286(7) 0.0279(8) -0.0107(6) 0.0061(6) -0.0053(6)
C201 0.0194(11) 0.0241(10) 0.0204(10) -0.0071(8) -0.0052(8) -0.0018(8)
C202 0.0222(11) 0.0257(10) 0.0265(11) -0.0134(9) -0.0048(9) 0.0025(8)
C203 0.0205(11) 0.0289(10) 0.0227(10) -0.0088(8) -0.0004(8) 0.0018(8)
C204 0.0210(11) 0.0253(10) 0.0192(10) -0.0060(8) -0.0036(8) -0.0025(8)
C205 0.0193(11) 0.0225(9) 0.0175(9) -0.0062(8) -0.0067(8) 0.0025(8)
C206 0.0158(10) 0.0291(10) 0.0184(9) -0.0079(8) -0.0031(8) 0.0022(8)
C207 0.0215(12) 0.0327(11) 0.0313(12) -0.0113(9) 0.0016(9) -0.0051(9)
C208 0.0230(11) 0.0236(9) 0.0215(10) -0.0077(8) -0.0047(8) 0.0029(8)
C209 0.0227(12) 0.0285(10) 0.0284(11) -0.0130(9) -0.0033(9) 0.0056(9)
C210 0.0380(14) 0.0282(11) 0.0278(12) -0.0042(9) -0.0029(10) 0.0100(10)
C211 0.0280(12) 0.0273(10) 0.0296(11) -0.0112(9) -0.0025(9) -0.0032(9)

loop_
_atom_type_symbol
_atom_type_description
_atom_type_scat_dispersion_real
_atom_type_scat_dispersion_imag
_atom_type_scat_source
C C 0.0033 0.0016 'International Tables Vol C Tables 4.2.6.8 and 6.1.1.4'
H H 0.0000 0.0000 'International Tables Vol C Tables 4.2.6.8 and 6.1.1.4'
O O 0.0106 0.0060 'International Tables Vol C Tables 4.2.6.8 and 6.1.1.4'

loop_
_geom_angle_atom_site_label_1
_geom_angle_atom_site_label_2
_geom_angle_atom_site_label_3
_geom_angle
C1 O1 C7 117.50(16)
O1 C1 C6 123.68(19)
O1 C1 C2 116.25(18)
C6 C1 C2 120.07(19)
C3 C2 C1 118.83(19)
C2 C3 C4 121.18(19)
O2 C4 C3 120.28(18)
O2 C4 C5 118.76(17)
C3 C4 C5 120.95(18)
C6 C5 C4 116.65(18)
C6 C5 C8 121.19(17)
C4 C5 C8 122.15(17)
C1 C6 C5 122.29(19)
C11 C8 C10 107.43(17)
C11 C8 C9 107.33(16)
C10 C8 C9 110.57(17)
C11 C8 C5 111.52(17)
C10 C8 C5 109.50(16)
C9 C8 C5 110.43(17)
C101 O101 C107 117.20(15)
C106 C101 C102 120.24(18)
C106 C101 O101 123.16(18)
C102 C101 O101 116.60(17)
C103 C102 C101 118.74(18)
C102 C103 C104 120.99(18)
O102 C104 C103 119.83(17)
O102 C104 C105 119.34(17)
C103 C104 C105 120.82(18)
C104 C105 C106 116.93(17)
C104 C105 C108 122.07(17)
C106 C105 C108 120.98(17)
C101 C106 C105 122.21(18)
C109 C108 C105 109.27(16)
C109 C108 C111 107.37(17)
C105 C108 C111 111.79(16)
C109 C108 C110 110.41(17)
C105 C108 C110 110.37(17)
C111 C108 C110 107.58(16)
C201 O201 C207 117.27(15)
O201 C201 C206 123.04(18)
O201 C201 C202 116.68(16)
C206 C201 C202 120.26(18)
C203 C202 C201 118.49(17)
C202 C203 C204 121.43(19)
O202 C204 C203 120.49(18)
O202 C204 C205 118.76(16)
C203 C204 C205 120.74(18)
C206 C205 C204 116.97(17)
C206 C205 C208 120.54(18)
C204 C205 C208 122.49(18)
C201 C206 C205 122.09(18)
C209 C208 C211 108.73(16)
C209 C208 C205 111.57(17)
C211 C208 C205 110.02(16)
C209 C208 C210 106.86(17)
C211 C208 C210 110.16(17)
C205 C208 C210 109.44(16)

loop_
_geom_bond_atom_site_label_1
_geom_bond_atom_site_label_2
_geom_bond_distance
O1 C1 1.387(2)
O1 C7 1.434(3)
O2 C4 1.374(2)
C1 C6 1.385(3)
C1 C2 1.388(3)
C2 C3 1.381(3)
C3 C4 1.390(3)
C4 C5 1.405(3)
C5 C6 1.399(3)
C5 C8 1.542(3)
C8 C11 1.529(3)
C8 C10 1.531(3)
C8 C9 1.538(3)
O101 C101 1.386(2)
O101 C107 1.430(2)
O102 C104 1.376(2)
C101 C106 1.385(3)
C101 C102 1.385(3)
C102 C103 1.385(3)
C103 C104 1.394(3)
C104 C105 1.403(3)
C105 C106 1.394(3)
C105 C108 1.538(3)
C108 C109 1.532(3)
C108 C111 1.537(3)
C108 C110 1.543(3)
O201 C201 1.388(2)
O201 C207 1.436(2)
O202 C204 1.379(2)
C201 C206 1.387(3)
C201 C202 1.391(3)
C202 C203 1.384(3)
C203 C204 1.391(3)
C204 C205 1.405(3)
C205 C206 1.398(3)
C205 C208 1.538(3)
C208 C209 1.530(3)
C208 C211 1.537(3)
C208 C210 1.539(3)

loop_
_cod_related_entry_id
_cod_related_entry_database
_cod_related_entry_code
1 ChemSpider 8145
